data_7702169
loop_
_publ_author_name
'Benmansour, Samia'
'P\'erez-Herr\'aez, Irene'
'Cerezo-Navarrete, Christian'
'L\'opez-Mart\'inez, Gustavo'
'Mart\'inez Hern\'andez, Cristian'
'G\'omez-Garc\'ia, Carlos J'

_publ_section_title
;
 Solvent-modulation of the structure and dimensionality in
 lanthanoid-anilato coordination polymers.
;
_journal_issue 19
_journal_name_full 'Dalton transactions (Cambridge, England : 2003)'
_journal_page_first 6729
_journal_page_last 6741
_journal_paper_doi 10.1039/c8dt00143j
_journal_volume 47
_journal_year 2018
_chemical_formula_moiety C36H42O18Er2Cl6N6
_chemical_formula_sum 'C18 H21 Cl3 Er N3 O9'
_chemical_formula_weight 697.00
_space_group_crystal_system monoclinic
_space_group_IT_number 14
_space_group_name_Hall '-P 2yn'
_space_group_name_H-M_alt 'P 1 21/n 1'
_atom_sites_solution_hydrogens geom
_audit_creation_method SHELXL-2014/7
_audit_update_record
;
2018-03-12 deposited with the CCDC.
2018-04-16 downloaded from the CCDC.
;
_cell_angle_alpha 90
_cell_angle_beta 96.955(2)
_cell_angle_gamma 90
_cell_formula_units_Z 4
_cell_length_a 9.9692(2)
_cell_length_b 13.3452(3)
_cell_length_c 19.2711(4)
_cell_measurement_reflns_used 3439
_cell_measurement_temperature 120(2)
_cell_measurement_theta_max 24.9780
_cell_measurement_theta_min 3.2269
_cell_volume 2544.98(9)
_computing_data_collection
;
CrysAlisPro, Agilent Technologies,
Version 1.171.35.19 (release 27-10-2011 CrysAlis171 .NET)
(compiled Oct 27 2011,15:02:11)
;
_computing_molecular_graphics 'Ortep for Windows (Farrugia, 2012)'
_computing_publication_material 'WinGX publication routines (Farrugia, 2012)'
_computing_structure_refinement 'SHELXL-2014/7 (Sheldrick, 2014)'
_computing_structure_solution 'SHELXT-2014 (Sheldrick, 2014)'
_diffrn_ambient_temperature 120(2)
_diffrn_measured_fraction_theta_full 0.998
_diffrn_measured_fraction_theta_max 0.997
_diffrn_measurement_device_type 'SuperNova, Single source at offset), Sapphire3'
_diffrn_measurement_method '\w scans'
_diffrn_radiation_type MoK\a
_diffrn_radiation_wavelength 0.71073
_diffrn_reflns_av_R_equivalents 0.0419
_diffrn_reflns_av_unetI/netI 0.0664
_diffrn_reflns_Laue_measured_fraction_full 0.998
_diffrn_reflns_Laue_measured_fraction_max 0.997
_diffrn_reflns_limit_h_max 11
_diffrn_reflns_limit_h_min -10
_diffrn_reflns_limit_k_max 15
_diffrn_reflns_limit_k_min -15
_diffrn_reflns_limit_l_max 15
_diffrn_reflns_limit_l_min -22
_diffrn_reflns_number 9955
_diffrn_reflns_point_group_measured_fraction_full 0.998
_diffrn_reflns_point_group_measured_fraction_max 0.997
_diffrn_reflns_theta_full 25.000
_diffrn_reflns_theta_max 25.032
_diffrn_reflns_theta_min 3.233
_exptl_absorpt_coefficient_mu 3.663
_exptl_absorpt_correction_T_max 1.00000
_exptl_absorpt_correction_T_min 0.81002
_exptl_absorpt_correction_type multi-scan
_exptl_absorpt_process_details
;
CrysAlisPro, Agilent Technologies,
Version 1.171.35.19 (release 27-10-2011 CrysAlis171 .NET)
(compiled Oct 27 2011,15:02:11)
Empirical absorption correction using spherical harmonics,
 implemented in SCALE3 ABSPACK scaling algorithm.
;
_exptl_crystal_colour Red
_exptl_crystal_density_diffrn 1.811
_exptl_crystal_description Block
_exptl_crystal_F_000 1352
_exptl_crystal_preparation 'Magnetic properties'
_exptl_crystal_size_max 0.120
_exptl_crystal_size_mid 0.080
_exptl_crystal_size_min 0.050
_refine_diff_density_max 1.477
_refine_diff_density_min -1.283
_refine_diff_density_rms 0.175
_refine_ls_extinction_method none
_refine_ls_goodness_of_fit_ref 1.059
_refine_ls_hydrogen_treatment constr
_refine_ls_matrix_type full
_refine_ls_number_parameters 307
_refine_ls_number_reflns 4476
_refine_ls_number_restraints 0
_refine_ls_restrained_S_all 1.059
_refine_ls_R_factor_all 0.0588
_refine_ls_R_factor_gt 0.0404
_refine_ls_shift/su_max 0.001
_refine_ls_shift/su_mean 0.000
_refine_ls_structure_factor_coef Fsqd
_refine_ls_weighting_details 'w=1/[\s^2^(Fo^2^)+(0.0280P)^2^+11.6064P] where P=(Fo^2^+2Fc^2^)/3'
_refine_ls_weighting_scheme calc
_refine_ls_wR_factor_gt 0.0850
_refine_ls_wR_factor_ref 0.0956
_reflns_Friedel_coverage 0.000
_reflns_number_gt 3563
_reflns_number_total 4476
_reflns_threshold_expression 'I > 2\s(I)'
_cod_data_source_file c8dt00143j2.cif
_cod_data_source_block shelx_Sam_IP41
_cod_original_sg_symbol_H-M 'P 21/n'
_cod_database_code 7702169
_shelx_shelxl_version_number 2014/7
_shelx_space_group_comment
;
The symmetry employed for this shelxl refinement is uniquely defined
by the following loop, which should always be used as a source of
symmetry information in preference to the above space-group names.
They are only intended as comments.
;
_shelx_estimated_absorpt_t_min 0.668
_shelx_estimated_absorpt_t_max 0.838

loop_
_space_group_symop_operation_xyz
'x, y, z'
'-x+1/2, y+1/2, -z+1/2'
'-x, -y, -z'
'x-1/2, -y-1/2, z-1/2'

loop_
_atom_site_label
_atom_site_type_symbol
_atom_site_fract_x
_atom_site_fract_y
_atom_site_fract_z
_atom_site_U_iso_or_equiv
_atom_site_adp_type
_atom_site_occupancy
_atom_site_site_symmetry_order
_atom_site_calc_flag
_atom_site_refinement_flags_posn
_atom_site_refinement_flags_adp
Er1 Er 0.30401(3) 0.72124(2) 0.61456(2) 0.01227(11) Uani 1 1 d . .
O1D O 0.1095(5) 0.7000(4) 0.5352(2) 0.0189(11) Uani 1 1 d . .
O11D O 0.5448(5) 0.7155(3) 0.6176(2) 0.0162(11) Uani 1 1 d . .
O21D O 0.3158(5) 0.8700(3) 0.5455(2) 0.0188(11) Uani 1 1 d . .
O2 O 0.1460(5) 0.8435(3) 0.6522(2) 0.0167(11) Uani 1 1 d . .
O3 O 0.4055(5) 0.8446(3) 0.6917(2) 0.0157(11) Uani 1 1 d . .
O12 O 0.3456(5) 0.5472(3) 0.6004(2) 0.0155(11) Uani 1 1 d . .
O13 O 0.3727(5) 0.6763(3) 0.5023(2) 0.0166(11) Uani 1 1 d . .
O22 O 0.1398(5) 0.6292(3) 0.6708(2) 0.0164(11) Uani 1 1 d . .
O23 O 0.3899(5) 0.6455(3) 0.7246(2) 0.0176(11) Uani 1 1 d . .
C1 C 0.1136(7) 0.9981(5) 0.7084(3) 0.0169(16) Uani 1 1 d . .
Cl1 Cl -0.05755(19) 1.00497(14) 0.67846(10) 0.0264(4) Uani 1 1 d . .
C2 C 0.1889(7) 0.9166(5) 0.6889(3) 0.0127(14) Uani 1 1 d . .
C3 C 0.3424(7) 0.9156(5) 0.7148(3) 0.0129(15) Uani 1 1 d . .
C4 C 0.3990(7) 0.9876(5) 0.7606(3) 0.0140(15) Uani 1 1 d . .
Cl4 Cl 0.56929(18) 0.97786(13) 0.79134(9) 0.0225(4) Uani 1 1 d . .
C11 C 0.4837(7) 0.4283(5) 0.5539(3) 0.0145(15) Uani 1 1 d . .
Cl11 Cl 0.4657(2) 0.33984(13) 0.61928(9) 0.0243(4) Uani 1 1 d . .
C12 C 0.4192(7) 0.5193(5) 0.5556(3) 0.0150(15) Uani 1 1 d . .
C13 C 0.4359(7) 0.5964(5) 0.4978(3) 0.0131(15) Uani 1 1 d . .
C22 C 0.1783(7) 0.5638(5) 0.7153(3) 0.0151(15) Uani 1 1 d . .
C23 C 0.3298(7) 0.5712(5) 0.7453(3) 0.0127(15) Uani 1 1 d . .
C1D C 0.0566(8) 0.7431(5) 0.4820(4) 0.0221(17) Uani 1 1 d . .
N1D N -0.0410(6) 0.7037(4) 0.4384(3) 0.0217(14) Uani 1 1 d . .
C2D C -0.0913(8) 0.6026(5) 0.4486(4) 0.030(2) Uani 1 1 d . .
H2D1 H -0.1634 0.5867 0.4110 0.044 Uiso 1 1 calc R U
H2D2 H -0.0173 0.5544 0.4478 0.044 Uiso 1 1 calc R U
H2D3 H -0.1268 0.5988 0.4938 0.044 Uiso 1 1 calc R U
C3D C -0.0960(9) 0.7553(6) 0.3739(4) 0.042(2) Uani 1 1 d . .
H3D1 H -0.1674 0.7142 0.3486 0.063 Uiso 1 1 calc R U
H3D2 H -0.1336 0.8202 0.3856 0.063 Uiso 1 1 calc R U
H3D3 H -0.0238 0.7659 0.3444 0.063 Uiso 1 1 calc R U
C11D C 0.6272(7) 0.7294(5) 0.6723(4) 0.0201(16) Uani 1 1 d . .
N11D N 0.7621(6) 0.7257(4) 0.6708(3) 0.0191(13) Uani 1 1 d . .
C12D C 0.8231(8) 0.7085(7) 0.6079(4) 0.038(2) Uani 1 1 d . .
H12A H 0.9217 0.7088 0.6188 0.057 Uiso 1 1 calc R U
H12B H 0.7937 0.6434 0.5880 0.057 Uiso 1 1 calc R U
H12C H 0.7955 0.7615 0.5739 0.057 Uiso 1 1 calc R U
C13D C 0.8517(8) 0.7440(6) 0.7351(4) 0.0297(19) Uani 1 1 d . .
H13A H 0.9459 0.7388 0.7256 0.045 Uiso 1 1 calc R U
H13B H 0.8351 0.8112 0.7525 0.045 Uiso 1 1 calc R U
H13C H 0.8344 0.6941 0.7702 0.045 Uiso 1 1 calc R U
C21D C 0.3543(7) 0.8873(5) 0.4876(4) 0.0201(17) Uani 1 1 d . .
N21D N 0.3458(6) 0.9779(4) 0.4582(3) 0.0208(14) Uani 1 1 d . .
C22D C 0.3944(8) 0.9947(7) 0.3908(4) 0.037(2) Uani 1 1 d . .
H22A H 0.3803 1.0651 0.3773 0.056 Uiso 1 1 calc R U
H22B H 0.4909 0.9789 0.3945 0.056 Uiso 1 1 calc R U
H22C H 0.3445 0.9516 0.3555 0.056 Uiso 1 1 calc R U
C23D C 0.2862(9) 1.0625(6) 0.4907(4) 0.039(2) Uani 1 1 d . .
H23A H 0.2895 1.1219 0.4611 0.058 Uiso 1 1 calc R U
H23B H 0.1919 1.0471 0.4963 0.058 Uiso 1 1 calc R U
H23C H 0.3368 1.0754 0.5366 0.058 Uiso 1 1 calc R U

loop_
_atom_site_aniso_label
_atom_site_aniso_U_11
_atom_site_aniso_U_22
_atom_site_aniso_U_33
_atom_site_aniso_U_23
_atom_site_aniso_U_13
_atom_site_aniso_U_12
Er1 0.01063(18) 0.01194(17) 0.01377(17) -0.00030(13) -0.00042(12) 0.00006(14)
O1D 0.012(3) 0.030(3) 0.013(2) -0.002(2) -0.004(2) -0.003(2)
O11D 0.012(3) 0.020(3) 0.016(2) -0.001(2) -0.001(2) -0.001(2)
O21D 0.022(3) 0.013(2) 0.022(3) 0.003(2) 0.002(2) -0.006(2)
O2 0.011(3) 0.015(2) 0.023(3) -0.005(2) -0.001(2) -0.001(2)
O3 0.015(3) 0.013(2) 0.018(2) -0.005(2) 0.001(2) -0.002(2)
O12 0.017(3) 0.013(2) 0.017(2) -0.0001(19) 0.004(2) 0.001(2)
O13 0.015(3) 0.020(3) 0.014(2) 0.001(2) 0.000(2) 0.001(2)
O22 0.018(3) 0.015(2) 0.016(2) 0.009(2) 0.003(2) 0.001(2)
O23 0.014(3) 0.017(3) 0.020(3) 0.002(2) -0.003(2) -0.004(2)
C1 0.012(4) 0.018(4) 0.020(4) -0.001(3) -0.001(3) -0.002(3)
Cl1 0.0127(10) 0.0273(10) 0.0369(11) -0.0086(8) -0.0063(8) 0.0034(8)
C2 0.010(4) 0.014(3) 0.014(3) 0.001(3) 0.002(3) -0.001(3)
C3 0.016(4) 0.014(3) 0.009(3) 0.005(3) 0.004(3) 0.000(3)
C4 0.007(4) 0.018(4) 0.017(3) -0.004(3) 0.001(3) -0.001(3)
Cl4 0.0102(9) 0.0270(10) 0.0288(10) -0.0082(8) -0.0031(7) 0.0020(8)
C11 0.010(4) 0.017(4) 0.016(3) -0.001(3) -0.001(3) -0.001(3)
Cl11 0.0282(11) 0.0229(9) 0.0228(9) 0.0078(8) 0.0076(8) 0.0063(9)
C12 0.009(4) 0.020(4) 0.015(3) -0.001(3) -0.003(3) -0.004(3)
C13 0.009(4) 0.013(3) 0.015(3) -0.003(3) -0.007(3) 0.002(3)
C22 0.022(4) 0.013(3) 0.011(3) -0.004(3) 0.004(3) 0.003(3)
C23 0.013(4) 0.015(3) 0.010(3) -0.003(3) 0.002(3) -0.003(3)
C1D 0.018(4) 0.026(4) 0.021(4) 0.001(3) 0.000(3) -0.003(4)
N1D 0.022(4) 0.022(3) 0.019(3) 0.000(3) -0.007(3) -0.005(3)
C2D 0.031(5) 0.024(4) 0.030(4) 0.000(3) -0.011(4) -0.006(4)
C3D 0.044(6) 0.041(5) 0.034(5) 0.023(4) -0.018(4) -0.012(5)
C11D 0.010(4) 0.020(4) 0.030(4) -0.008(3) 0.003(3) -0.002(3)
N11D 0.010(3) 0.022(3) 0.024(3) 0.002(3) -0.003(3) 0.003(3)
C12D 0.025(5) 0.060(6) 0.031(5) 0.013(4) 0.009(4) 0.014(5)
C13D 0.015(4) 0.034(5) 0.037(5) 0.002(4) -0.009(4) -0.004(4)
C21D 0.015(4) 0.021(4) 0.022(4) 0.010(3) -0.005(3) -0.009(3)
N21D 0.018(4) 0.022(3) 0.022(3) 0.005(3) 0.001(3) -0.002(3)
C22D 0.025(5) 0.057(6) 0.029(5) 0.020(4) -0.005(4) -0.015(4)
C23D 0.040(6) 0.022(4) 0.053(6) 0.009(4) 0.002(5) 0.010(4)

loop_
_atom_type_symbol
_atom_type_description
_atom_type_scat_dispersion_real
_atom_type_scat_dispersion_imag
_atom_type_scat_source
C C 0.0033 0.0016 'International Tables Vol C Tables 4.2.6.8 and 6.1.1.4'
H H 0.0000 0.0000 'International Tables Vol C Tables 4.2.6.8 and 6.1.1.4'
O O 0.0106 0.0060 'International Tables Vol C Tables 4.2.6.8 and 6.1.1.4'
Er Er -0.2586 4.9576 'International Tables Vol C Tables 4.2.6.8 and 6.1.1.4'
Cl Cl 0.1484 0.1585 'International Tables Vol C Tables 4.2.6.8 and 6.1.1.4'
N N 0.0061 0.0033 'International Tables Vol C Tables 4.2.6.8 and 6.1.1.4'

loop_
_geom_angle_atom_site_label_1
_geom_angle_atom_site_label_2
_geom_angle_atom_site_label_3
_geom_angle
_geom_angle_site_symmetry_1
_geom_angle_site_symmetry_3
O1D Er1 O3 139.01(16) . .
O1D Er1 O12 87.05(16) . .
O3 Er1 O12 133.23(15) . .
O1D Er1 O11D 139.64(15) . .
O3 Er1 O11D 69.82(15) . .
O12 Er1 O11D 77.51(16) . .
O1D Er1 O21D 80.23(16) . .
O3 Er1 O21D 74.12(15) . .
O12 Er1 O21D 136.24(15) . .
O11D Er1 O21D 85.64(16) . .
O1D Er1 O22 71.13(16) . .
O3 Er1 O22 109.59(15) . .
O12 Er1 O22 72.02(15) . .
O11D Er1 O22 134.99(15) . .
O21D Er1 O22 138.85(16) . .
O1D Er1 O23 134.64(16) . .
O3 Er1 O23 70.07(15) . .
O12 Er1 O23 69.14(15) . .
O11D Er1 O23 73.56(15) . .
O21D Er1 O23 142.96(15) . .
O22 Er1 O23 65.08(15) . .
O1D Er1 O13 71.80(16) . .
O3 Er1 O13 126.07(16) . .
O12 Er1 O13 65.40(15) . .
O11D Er1 O13 67.86(15) . .
O21D Er1 O13 70.85(15) . .
O22 Er1 O13 123.84(15) . .
O23 Er1 O13 124.96(15) . .
O1D Er1 O2 76.17(15) . .
O3 Er1 O2 65.77(15) . .
O12 Er1 O2 144.54(16) . .
O11D Er1 O2 134.08(15) . .
O21D Er1 O2 71.82(16) . .
O22 Er1 O2 73.04(15) . .
O23 Er1 O2 101.09(15) . .
O13 Er1 O2 133.95(15) . .
C1D O1D Er1 136.2(5) . .
C11D O11D Er1 124.2(4) . .
C21D O21D Er1 133.7(4) . .
C2 O2 Er1 120.1(4) . .
C3 O3 Er1 123.9(4) . .
C12 O12 Er1 119.5(4) . .
C13 O13 Er1 118.3(4) . .
C22 O22 Er1 119.7(5) . .
C23 O23 Er1 118.7(4) . .
C23 C1 C2 121.8(6) 2_556 .
C23 C1 Cl1 118.7(5) 2_556 .
C2 C1 Cl1 119.3(5) . .
O2 C2 C1 127.0(6) . .
O2 C2 C3 115.6(6) . .
C1 C2 C3 117.4(6) . .
O3 C3 C4 124.9(6) . .
O3 C3 C2 114.3(6) . .
C4 C3 C2 120.8(6) . .
C3 C4 C22 121.6(6) . 2_556
C3 C4 Cl4 118.3(5) . .
C22 C4 Cl4 120.0(5) 2_556 .
C12 C11 C13 122.5(6) . 3_666
C12 C11 Cl11 119.2(5) . .
C13 C11 Cl11 118.3(5) 3_666 .
O12 C12 C11 126.3(6) . .
O12 C12 C13 115.0(6) . .
C11 C12 C13 118.7(6) . .
O13 C13 C11 126.3(6) . 3_666
O13 C13 C12 114.9(6) . .
C11 C13 C12 118.8(6) 3_666 .
O22 C22 C4 127.1(7) . 2_546
O22 C22 C23 114.5(6) . .
C4 C22 C23 118.4(6) 2_546 .
O23 C23 C1 126.0(6) . 2_546
O23 C23 C22 114.4(6) . .
C1 C23 C22 119.6(6) 2_546 .
O1D C1D N1D 123.5(7) . .
C1D N1D C2D 121.5(6) . .
C1D N1D C3D 121.7(6) . .
C2D N1D C3D 116.6(6) . .
N1D C2D H2D1 109.5 . .
N1D C2D H2D2 109.5 . .
H2D1 C2D H2D2 109.5 . .
N1D C2D H2D3 109.5 . .
H2D1 C2D H2D3 109.5 . .
H2D2 C2D H2D3 109.5 . .
N1D C3D H3D1 109.5 . .
N1D C3D H3D2 109.5 . .
H3D1 C3D H3D2 109.5 . .
N1D C3D H3D3 109.5 . .
H3D1 C3D H3D3 109.5 . .
H3D2 C3D H3D3 109.5 . .
O11D C11D N11D 121.5(6) . .
C11D N11D C12D 123.2(6) . .
C11D N11D C13D 119.0(6) . .
C12D N11D C13D 117.7(6) . .
N11D C12D H12A 109.5 . .
N11D C12D H12B 109.5 . .
H12A C12D H12B 109.5 . .
N11D C12D H12C 109.5 . .
H12A C12D H12C 109.5 . .
H12B C12D H12C 109.5 . .
N11D C13D H13A 109.5 . .
N11D C13D H13B 109.5 . .
H13A C13D H13B 109.5 . .
N11D C13D H13C 109.5 . .
H13A C13D H13C 109.5 . .
H13B C13D H13C 109.5 . .
O21D C21D N21D 122.5(7) . .
C21D N21D C23D 122.0(6) . .
C21D N21D C22D 120.5(7) . .
C23D N21D C22D 117.5(6) . .
N21D C22D H22A 109.5 . .
N21D C22D H22B 109.5 . .
H22A C22D H22B 109.5 . .
N21D C22D H22C 109.5 . .
H22A C22D H22C 109.5 . .
H22B C22D H22C 109.5 . .
N21D C23D H23A 109.5 . .
N21D C23D H23B 109.5 . .
H23A C23D H23B 109.5 . .
N21D C23D H23C 109.5 . .
H23A C23D H23C 109.5 . .
H23B C23D H23C 109.5 . .

loop_
_geom_bond_atom_site_label_1
_geom_bond_atom_site_label_2
_geom_bond_distance
_geom_bond_site_symmetry_2
Er1 O1D 2.337(4) .
Er1 O3 2.362(4) .
Er1 O12 2.381(4) .
Er1 O11D 2.395(5) .
Er1 O21D 2.401(4) .
Er1 O22 2.407(5) .
Er1 O23 2.412(4) .
Er1 O13 2.423(4) .
Er1 O2 2.439(4) .
O1D C1D 1.237(8) .
O11D C11D 1.270(8) .
O21D C21D 1.246(8) .
O2 C2 1.249(8) .
O3 C3 1.249(8) .
O12 C12 1.255(8) .
O13 C13 1.247(8) .
O22 C22 1.251(8) .
O23 C23 1.249(8) .
C1 C23 1.394(9) 2_556
C1 C2 1.399(9) .
C1 Cl1 1.736(7) .
C2 C3 1.552(9) .
C3 C4 1.379(9) .
C4 C22 1.389(9) 2_556
C4 Cl4 1.734(7) .
C11 C12 1.376(9) .
C11 C13 1.391(9) 3_666
C11 Cl11 1.752(7) .
C12 C13 1.540(9) .
C13 C11 1.391(9) 3_666
C22 C4 1.389(9) 2_546
C22 C23 1.554(9) .
C23 C1 1.394(9) 2_546
C1D N1D 1.316(9) .
N1D C2D 1.461(9) .
N1D C3D 1.468(9) .
C2D H2D1 0.9800 .
C2D H2D2 0.9800 .
C2D H2D3 0.9800 .
C3D H3D1 0.9800 .
C3D H3D2 0.9800 .
C3D H3D3 0.9800 .
C11D N11D 1.350(9) .
N11D C12D 1.440(9) .
N11D C13D 1.456(9) .
C12D H12A 0.9800 .
C12D H12B 0.9800 .
C12D H12C 0.9800 .
C13D H13A 0.9800 .
C13D H13B 0.9800 .
C13D H13C 0.9800 .
C21D N21D 1.334(8) .
N21D C23D 1.452(10) .
N21D C22D 1.456(9) .
C22D H22A 0.9800 .
C22D H22B 0.9800 .
C22D H22C 0.9800 .
C23D H23A 0.9800 .
C23D H23B 0.9800 .
C23D H23C 0.9800 .
